data_7000635
loop_
_publ_author_name
'Fessler, Markus'
'Czermak, Georg'
'Eller, Sylvia'
'Trettenbrein, Barbara'
'Br\"uggeller, Peter'
'Bettucci, Lorenzo'
'Bianchini, Claudio'
'Meli, Andrea'
'Ienco, Andrea'
'Oberhauser, Werner'

_publ_section_title
;
 A novel linkage-isomeric pair of dinuclear Pd(II) complexes bearing a
 bis-bidentate tetraphos ligand
;
_journal_coden_ASTM DTARAF
_journal_issue 10
_journal_name_full 'Dalton Transactions'
_journal_page_first 1859
_journal_page_last 1869
_journal_paper_doi 10.1039/b815392b
_journal_year 2009
_chemical_absolute_configuration ad
_chemical_formula_moiety 'C60 H60 Cl4 O8 P4 Pt2'
_chemical_formula_sum 'C60 H60 Cl4 O8 P4 Pt2'
_chemical_formula_weight 1564.92
_chemical_name_common (Pt2Cl4(o-MeO-dppcb))
_chemical_name_systematic '[Pt2Cl4(o-MeO-dppcb)]'
_space_group_IT_number 94
_symmetry_cell_setting tetragonal
_symmetry_space_group_name_Hall 'P 4n 2n'
_symmetry_space_group_name_H-M 'P 42 21 2'
_atom_sites_solution_hydrogens geom
_atom_sites_solution_primary direct
_atom_sites_solution_secondary difmap
_audit_creation_method SHELXL-97
_cell_angle_alpha 90.00
_cell_angle_beta 90.00
_cell_angle_gamma 90.00
_cell_formula_units_Z 2
_cell_length_a 15.2961(2)
_cell_length_b 15.2961(4)
_cell_length_c 12.4875(3)
_cell_measurement_reflns_used 38797
_cell_measurement_temperature 243(2)
_cell_measurement_theta_max 27.485
_cell_measurement_theta_min 0.998
_cell_volume 2921.71(11)
_computing_cell_refinement 'Denzo and Scalepack'
_computing_data_collection 'Kappa CCD'
_computing_data_reduction 'Denzo and Scalepack'
_computing_molecular_graphics 'SHELXTL-NT V6.1'
_computing_publication_material 'SHELXTL-NT V6.1'
_computing_structure_refinement 'SHELXL-97 (Sheldrick, 1997)'
_computing_structure_solution 'SHELXS-97 (Sheldrick, 1990)'
_diffrn_ambient_temperature 243(2)
_diffrn_measured_fraction_theta_full 1.00
_diffrn_measurement_device_type 'Kappa CCD'
_diffrn_measurement_method 'phi- and omega-scans'
_diffrn_radiation_monochromator graphite
_diffrn_radiation_source 'fine-focus sealed tube'
_diffrn_radiation_type MoK\a
_diffrn_radiation_wavelength 0.71073
_diffrn_reflns_av_R_equivalents 0.0313
_diffrn_reflns_av_sigmaI/netI 0.0482
_diffrn_reflns_limit_h_max 19
_diffrn_reflns_limit_h_min -19
_diffrn_reflns_limit_k_max 19
_diffrn_reflns_limit_k_min -19
_diffrn_reflns_limit_l_max 16
_diffrn_reflns_limit_l_min -16
_diffrn_reflns_number 26282
_diffrn_reflns_theta_full 27.59
_diffrn_reflns_theta_max 27.59
_diffrn_reflns_theta_min 1.88
_diffrn_standards_decay_% 0
_diffrn_standards_interval_time 120
_diffrn_standards_number 3
_exptl_absorpt_coefficient_mu 5.130
_exptl_absorpt_correction_T_max 0.821
_exptl_absorpt_correction_T_min 0.610
_exptl_absorpt_correction_type multi-scan
_exptl_absorpt_process_details 'Otwinowski et al, 1997'
_exptl_crystal_colour colourless
_exptl_crystal_density_diffrn 1.779
_exptl_crystal_density_method 'not measured'
_exptl_crystal_description prism
_exptl_crystal_F_000 1536
_exptl_crystal_size_max 0.1
_exptl_crystal_size_mid 0.09
_exptl_crystal_size_min 0.04
_refine_diff_density_max 0.570
_refine_diff_density_min -0.330
_refine_diff_density_rms 0.090
_refine_ls_abs_structure_details 'Flack H D (1983), Acta Cryst. A39, 876-881'
_refine_ls_abs_structure_Flack -0.0267(94)
_refine_ls_extinction_method none
_refine_ls_goodness_of_fit_ref 0.995
_refine_ls_hydrogen_treatment mixed
_refine_ls_matrix_type full
_refine_ls_number_parameters 180
_refine_ls_number_reflns 3135
_refine_ls_number_restraints 0
_refine_ls_restrained_S_all 0.995
_refine_ls_R_factor_all 0.0340
_refine_ls_R_factor_gt 0.0263
_refine_ls_shift/su_max 0.002
_refine_ls_shift/su_mean 0.000
_refine_ls_structure_factor_coef Fsqd
_refine_ls_weighting_details 'calc w=1/[\s^2^(Fo^2^)+(0.0346P)^2^+0.0000P] where P=(Fo^2^+2Fc^2^)/3'
_refine_ls_weighting_scheme calc
_refine_ls_wR_factor_gt 0.0575
_refine_ls_wR_factor_ref 0.0665
_reflns_number_gt 2432
_reflns_number_total 3389
_reflns_threshold_expression >2sigma(I)
_cod_data_source_file B815392b.txt
_cod_data_source_block 2a5
_cod_database_code 7000635
_diffrn_measured_fraction 0.995

loop_
_symmetry_equiv_pos_as_xyz
'x, y, z'
'-x, -y, z'
'-y+1/2, x+1/2, z+1/2'
'y+1/2, -x+1/2, z+1/2'
'-x+1/2, y+1/2, -z+1/2'
'x+1/2, -y+1/2, -z+1/2'
'y, x, -z'
'-y, -x, -z'

loop_
_atom_site_label
_atom_site_type_symbol
_atom_site_fract_x
_atom_site_fract_y
_atom_site_fract_z
_atom_site_U_iso_or_equiv
_atom_site_adp_type
_atom_site_occupancy
_atom_site_symmetry_multiplicity
_atom_site_calc_flag
_atom_site_refinement_flags
_atom_site_disorder_assembly
_atom_site_disorder_group
Pt1 Pt 0.322152(11) 0.322152(11) 0.0000 0.02630(9) Uani 1 2 d S . .
Cl1 Cl 0.17453(10) 0.31824(10) 0.05022(12) 0.0422(3) Uani 1 1 d . . .
P1 P 0.32400(10) 0.46533(10) 0.03606(10) 0.0275(3) Uani 1 1 d . . .
C1 C 0.4295(4) 0.5007(4) -0.0163(5) 0.0270(14) Uani 1 1 d . . .
O1 O 0.2884(3) 0.4881(4) -0.1931(4) 0.0489(14) Uani 1 1 d . . .
C11 C 0.2291(4) 0.5189(4) -0.0229(5) 0.0432(19) Uani 1 1 d . . .
C12 C 0.2189(4) 0.5186(4) -0.1368(6) 0.0401(16) Uani 1 1 d . . .
C13 C 0.1421(5) 0.5504(5) -0.1815(7) 0.058(2) Uani 1 1 d . . .
H13 H 0.1356 0.5522 -0.2563 0.070 Uiso 1 1 calc R . .
C14 C 0.0762(6) 0.5791(6) -0.1168(9) 0.073(3) Uani 1 1 d . . .
H14 H 0.0239 0.5990 -0.1480 0.088 Uiso 1 1 calc R . .
C15 C 0.0847(4) 0.5797(5) -0.0035(8) 0.0631(19) Uani 1 1 d . . .
H15 H 0.0397 0.6007 0.0408 0.076 Uiso 1 1 calc R . .
C16 C 0.1602(4) 0.5487(4) 0.0379(5) 0.0435(16) Uani 1 1 d . . .
H16 H 0.1661 0.5475 0.1128 0.052 Uiso 1 1 calc R . .
C17 C 0.2830(6) 0.4890(6) -0.3073(6) 0.066(2) Uani 1 1 d . . .
H171 H 0.3367 0.4657 -0.3374 0.098 Uiso 1 1 calc R . .
H172 H 0.2747 0.5486 -0.3319 0.098 Uiso 1 1 calc R . .
H173 H 0.2340 0.4534 -0.3303 0.098 Uiso 1 1 calc R . .
O2 O 0.3191(3) 0.6399(3) 0.1366(4) 0.0448(12) Uani 1 1 d . . .
C21 C 0.3209(5) 0.4907(4) 0.1771(4) 0.0329(15) Uani 1 1 d . . .
C22 C 0.3158(5) 0.5783(4) 0.2142(5) 0.0415(16) Uani 1 1 d . . .
C23 C 0.3079(6) 0.5934(5) 0.3224(5) 0.054(2) Uani 1 1 d . . .
H23 H 0.3019 0.6511 0.3474 0.065 Uiso 1 1 calc R . .
C24 C 0.3086(5) 0.5266(6) 0.3934(5) 0.063(2) Uani 1 1 d . . .
H24 H 0.3044 0.5390 0.4669 0.075 Uiso 1 1 calc R . .
C25 C 0.3153(6) 0.4408(5) 0.3606(5) 0.0526(19) Uani 1 1 d . . .
H25 H 0.3156 0.3949 0.4107 0.063 Uiso 1 1 calc R . .
C26 C 0.3217(5) 0.4238(4) 0.2518(5) 0.0406(15) Uani 1 1 d . . .
H26 H 0.3268 0.3656 0.2282 0.049 Uiso 1 1 calc R . .
C27 C 0.2755(6) 0.7212(6) 0.1581(6) 0.0607(17) Uani 1 1 d . . .
H271 H 0.2827 0.7602 0.0974 0.091 Uiso 1 1 calc R . .
H272 H 0.3006 0.7480 0.2214 0.091 Uiso 1 1 calc R . .
H273 H 0.2137 0.7105 0.1699 0.091 Uiso 1 1 calc R . .
H1 H 0.428(5) 0.502(5) -0.083(5) 0.050 Uiso 1 1 d . . .

loop_
_atom_site_aniso_label
_atom_site_aniso_U_11
_atom_site_aniso_U_22
_atom_site_aniso_U_33
_atom_site_aniso_U_23
_atom_site_aniso_U_13
_atom_site_aniso_U_12
Pt1 0.02671(10) 0.02671(10) 0.02548(13) -0.00169(16) 0.00169(16) -0.00599(13)
Cl1 0.0347(8) 0.0402(8) 0.0518(7) -0.0015(7) 0.0101(7) -0.0110(8)
P1 0.0242(7) 0.0286(7) 0.0298(7) -0.0004(6) 0.0019(6) -0.0058(7)
C1 0.027(3) 0.030(3) 0.023(4) 0.001(3) 0.003(3) -0.0026(19)
O1 0.054(4) 0.061(4) 0.032(2) 0.006(2) -0.006(2) 0.007(3)
C11 0.031(3) 0.033(3) 0.066(6) 0.003(3) -0.002(3) -0.007(3)
C12 0.035(4) 0.027(4) 0.059(4) 0.011(3) -0.012(3) -0.007(3)
C13 0.049(5) 0.053(5) 0.073(5) 0.005(4) -0.020(4) -0.007(4)
C14 0.036(5) 0.052(5) 0.132(8) -0.004(6) -0.024(5) -0.013(4)
C15 0.035(4) 0.055(4) 0.099(6) -0.017(6) -0.003(6) -0.001(3)
C16 0.037(4) 0.034(4) 0.060(4) -0.004(3) 0.001(3) -0.004(3)
C17 0.095(7) 0.062(6) 0.040(4) 0.004(4) -0.014(4) -0.003(5)
O2 0.059(3) 0.027(2) 0.049(2) -0.0027(19) 0.002(2) 0.003(2)
C21 0.028(4) 0.039(4) 0.032(3) -0.004(3) 0.001(3) -0.012(3)
C22 0.043(4) 0.045(4) 0.037(3) -0.007(3) 0.003(3) -0.011(3)
C23 0.067(6) 0.047(5) 0.048(4) -0.014(4) 0.018(4) 0.000(4)
C24 0.071(6) 0.083(6) 0.033(4) -0.018(4) 0.019(4) -0.006(5)
C25 0.072(5) 0.050(5) 0.036(3) -0.001(3) 0.002(4) -0.001(4)
C26 0.047(4) 0.038(4) 0.036(3) -0.003(3) -0.003(4) -0.004(4)
C27 0.061(7) 0.035(6) 0.086(5) 0.003(5) 0.010(5) 0.002(3)

loop_
_atom_type_symbol
_atom_type_description
_atom_type_scat_dispersion_real
_atom_type_scat_dispersion_imag
_atom_type_scat_source
C C 0.0033 0.0016 'International Tables Vol C Tables 4.2.6.8 and 6.1.1.4'
H H 0.0000 0.0000 'International Tables Vol C Tables 4.2.6.8 and 6.1.1.4'
O O 0.0106 0.0060 'International Tables Vol C Tables 4.2.6.8 and 6.1.1.4'
P P 0.1023 0.0942 'International Tables Vol C Tables 4.2.6.8 and 6.1.1.4'
Cl Cl 0.1484 0.1585 'International Tables Vol C Tables 4.2.6.8 and 6.1.1.4'
Pt Pt -1.7033 8.3905 'International Tables Vol C Tables 4.2.6.8 and 6.1.1.4'

loop_
_geom_angle_atom_site_label_1
_geom_angle_atom_site_label_2
_geom_angle_atom_site_label_3
_geom_angle
_geom_angle_site_symmetry_1
_geom_angle_site_symmetry_3
_geom_angle_publ_flag
P1 Pt1 P1 90.91(8) . 7 ?
P1 Pt1 Cl1 176.03(5) . 7 ?
P1 Pt1 Cl1 89.04(5) 7 7 ?
P1 Pt1 Cl1 89.04(5) . . ?
P1 Pt1 Cl1 176.03(5) 7 . ?
Cl1 Pt1 Cl1 91.28(8) 7 . ?
C21 P1 C11 106.1(3) . . ?
C21 P1 C1 108.0(3) . . ?
C11 P1 C1 115.3(3) . . ?
C21 P1 Pt1 114.0(2) . . ?
C11 P1 Pt1 110.4(2) . . ?
C1 P1 Pt1 103.25(19) . . ?
C1 C1 C1 86.2(2) 8_665 7 ?
C1 C1 P1 135.5(5) 8_665 . ?
C1 C1 P1 108.1(3) 7 . ?
C12 O1 C17 117.9(6) . . ?
C16 C11 C12 117.7(6) . . ?
C16 C11 P1 122.4(5) . . ?
C12 C11 P1 119.2(5) . . ?
O1 C12 C13 125.1(7) . . ?
O1 C12 C11 115.4(6) . . ?
C13 C12 C11 119.5(7) . . ?
C14 C13 C12 120.0(8) . . ?
C13 C14 C15 121.5(8) . . ?
C16 C15 C14 117.2(8) . . ?
C15 C16 C11 124.1(7) . . ?
C22 O2 C27 117.0(5) . . ?
C26 C21 C22 118.6(5) . . ?
C26 C21 P1 119.9(5) . . ?
C22 C21 P1 121.5(5) . . ?
O2 C22 C23 126.1(6) . . ?
O2 C22 C21 115.0(5) . . ?
C23 C22 C21 118.9(6) . . ?
C24 C23 C22 121.1(7) . . ?
C23 C24 C25 121.6(6) . . ?
C24 C25 C26 118.3(7) . . ?
C21 C26 C25 121.4(6) . . ?

loop_
_geom_bond_atom_site_label_1
_geom_bond_atom_site_label_2
_geom_bond_distance
_geom_bond_site_symmetry_2
_geom_bond_publ_flag
Pt1 P1 2.2360(15) . ?
Pt1 P1 2.2361(15) 7 ?
Pt1 Cl1 2.3443(16) 7 ?
Pt1 Cl1 2.3443(16) . ?
P1 C21 1.805(6) . ?
P1 C11 1.821(7) . ?
P1 C1 1.823(6) . ?
C1 C1 1.566(11) 8_665 ?
C1 C1 1.593(12) 7 ?
O1 C12 1.358(8) . ?
O1 C17 1.429(8) . ?
C11 C16 1.377(9) . ?
C11 C12 1.431(9) . ?
C12 C13 1.388(10) . ?
C13 C14 1.365(13) . ?
C14 C15 1.421(12) . ?
C15 C16 1.351(9) . ?
O2 C22 1.352(8) . ?
O2 C27 1.437(7) . ?
C21 C26 1.384(9) . ?
C21 C22 1.419(9) . ?
C22 C23 1.377(9) . ?
C23 C24 1.352(10) . ?
C24 C25 1.380(10) . ?
C25 C26 1.387(8) . ?

loop_
_geom_torsion_atom_site_label_1
_geom_torsion_atom_site_label_2
_geom_torsion_atom_site_label_3
_geom_torsion_atom_site_label_4
_geom_torsion
_geom_torsion_site_symmetry_1
_geom_torsion_site_symmetry_2
_geom_torsion_site_symmetry_3
_geom_torsion_site_symmetry_4
_geom_torsion_publ_flag
P1 Pt1 P1 C21 -103.5(3) 7 . . . ?
Cl1 Pt1 P1 C21 72.5(3) . . . . ?
P1 Pt1 P1 C11 137.2(2) 7 . . . ?
Cl1 Pt1 P1 C11 -46.8(2) . . . . ?
P1 Pt1 P1 C1 13.5(2) 7 . . . ?
Cl1 Pt1 P1 C1 -170.5(2) . . . . ?
C21 P1 C1 C1 -25.0(6) . . . 8_665 ?
C11 P1 C1 C1 93.4(6) . . . 8_665 ?
Pt1 P1 C1 C1 -146.1(5) . . . 8_665 ?
C21 P1 C1 C1 78.5(5) . . . 7 ?
C11 P1 C1 C1 -163.1(5) . . . 7 ?
Pt1 P1 C1 C1 -42.6(5) . . . 7 ?
C21 P1 C11 C16 -16.4(6) . . . . ?
C1 P1 C11 C16 -135.9(5) . . . . ?
Pt1 P1 C11 C16 107.6(5) . . . . ?
C21 P1 C11 C12 173.3(5) . . . . ?
C1 P1 C11 C12 53.8(6) . . . . ?
Pt1 P1 C11 C12 -62.8(5) . . . . ?
C17 O1 C12 C13 0.5(10) . . . . ?
C17 O1 C12 C11 -177.9(6) . . . . ?
C16 C11 C12 O1 -179.6(5) . . . . ?
P1 C11 C12 O1 -8.8(8) . . . . ?
C16 C11 C12 C13 1.9(9) . . . . ?
P1 C11 C12 C13 172.7(5) . . . . ?
O1 C12 C13 C14 179.7(7) . . . . ?
C11 C12 C13 C14 -2.0(11) . . . . ?
C12 C13 C14 C15 1.7(12) . . . . ?
C13 C14 C15 C16 -1.4(11) . . . . ?
C14 C15 C16 C11 1.5(10) . . . . ?
C12 C11 C16 C15 -1.7(9) . . . . ?
P1 C11 C16 C15 -172.2(5) . . . . ?
C11 P1 C21 C26 124.7(6) . . . . ?
C1 P1 C21 C26 -111.2(6) . . . . ?
Pt1 P1 C21 C26 3.0(7) . . . . ?
C11 P1 C21 C22 -54.1(7) . . . . ?
C1 P1 C21 C22 70.1(7) . . . . ?
Pt1 P1 C21 C22 -175.8(5) . . . . ?
C27 O2 C22 C23 -27.9(11) . . . . ?
C27 O2 C22 C21 151.8(7) . . . . ?
C26 C21 C22 O2 177.3(6) . . . . ?
P1 C21 C22 O2 -3.9(9) . . . . ?
C26 C21 C22 C23 -3.0(11) . . . . ?
P1 C21 C22 C23 175.8(6) . . . . ?
O2 C22 C23 C24 -177.5(7) . . . . ?
C21 C22 C23 C24 2.8(12) . . . . ?
C22 C23 C24 C25 -1.4(13) . . . . ?
C23 C24 C25 C26 0.2(12) . . . . ?
C22 C21 C26 C25 1.8(11) . . . . ?
P1 C21 C26 C25 -177.0(6) . . . . ?
C24 C25 C26 C21 -0.4(12) . . . . ?
